data_1526630
loop_
_publ_author_name
'Sieke, C.'
'Hartenbach, I.'
'Schleid, T.'

_publ_section_title
;
 Zur Dimorphie von Nd3 Cl (Si O4)2
;
_journal_name_full 'Zeitschrift fuer Anorganische und Allgemeine Chemie'
_journal_page_first 2236
_journal_page_last 2239
_journal_volume 626
_journal_year 2000
_chemical_formula_sum 'Cl Nd3 O8 Si2'
_chemical_name_systematic 'Nd3 Cl (Si O4)2'
_space_group_IT_number 62
_symmetry_space_group_name_Hall '-P 2ac 2n'
_symmetry_space_group_name_H-M 'P n m a'
_cell_angle_alpha 90
_cell_angle_beta 90
_cell_angle_gamma 90
_cell_formula_units_Z 4
_cell_length_a 7.0936
_cell_length_b 18.157
_cell_length_c 6.3148
_cell_volume 813.337
_citation_journal_id_ASTM ZAACAB
_cod_data_source_file Sieke_ZAACAB_2000_780.cif
_cod_data_source_block Cl1Nd3O8Si2
_cod_original_cell_volume 813.3367
_cod_original_formula_sum 'Cl1 Nd3 O8 Si2'
_cod_database_code 1526630

loop_
_symmetry_equiv_pos_as_xyz
x,y,z
-x+1/2,-y,z+1/2
x+1/2,-y+1/2,-z+1/2
-x,y+1/2,-z
-x,-y,-z
x-1/2,y,-z-1/2
-x-1/2,y-1/2,z-1/2
x,-y-1/2,z

loop_
_atom_site_label
_atom_site_type_symbol
_atom_site_fract_x
_atom_site_fract_y
_atom_site_fract_z
_atom_site_occupancy
_atom_site_U_iso_or_equiv
O1 O-2 0.0167 0.0316 0.779 1 0.0
Nd2 Nd+3 0.30866 0.25 0.88105 1 0.0
O4 O-2 0.0483 0.1745 0.7708 1 0.0
Si1 Si+4 0.0353 0.0999 0.6196 1 0.0
Nd1 Nd+3 0.02641 0.09061 0.12464 1 0.0
O2 O-2 0.2063 0.095 0.4404 1 0.0
Cl1 Cl-1 0.0574 0.25 0.2359 1 0.0
O3 O-2 0.351 0.119 0.0275 1 0.0
